data_7027523
loop_
_publ_author_name
'Long, Nicholas J.'
'Martin, Jeff'
'Opromolla, Giuliana'
'White, Andrew J. P.'
'Williams, David J.'
'Zanello, Piero'

_publ_section_title
;
 Synthesis and characterisation of
 1-(diphenylphosphino)-1&#x2032;-(methylsulfanyl)ferrocene and a series of
 metal (CuI, AgI)--ferrocenylene complexes
;
_journal_issue 12
_journal_name_full 'Journal of the Chemical Society, Dalton Transactions'
_journal_page_first 1981
_journal_paper_doi 10.1039/a903539g
_journal_year 1999
_chemical_formula_sum 'C24 H28 Cu F6 Fe2 P S4'
_chemical_formula_weight 764.91
_chemical_name_systematic
; 
 ? 
;
_space_group_IT_number 82
_symmetry_cell_setting tetragonal
_symmetry_space_group_name_Hall 'I -4'
_symmetry_space_group_name_H-M 'I -4'
_atom_sites_solution_hydrogens geom
_atom_sites_solution_primary direct
_atom_sites_solution_secondary difmap
_audit_creation_method SHELXL
_cell_angle_alpha 90.00
_cell_angle_beta 90.00
_cell_angle_gamma 90.00
_cell_formula_units_Z 2
_cell_length_a 10.4930(8)
_cell_length_b 10.4930(8)
_cell_length_c 13.3402(11)
_cell_measurement_reflns_used 30
_cell_measurement_temperature 293(2)
_cell_measurement_theta_max 12.45
_cell_measurement_theta_min 4.98
_cell_volume 1468.8(2)
_computing_cell_refinement 'Siemens XSCANS'
_computing_data_collection 'Siemens XSCANS'
_computing_data_reduction 'Siemens SHELXTL'
_computing_molecular_graphics 'Siemens SHELXTL'
_computing_publication_material 'Siemens SHELXTL'
_computing_structure_refinement 'SHELXL-93 (Sheldrick, 1993)'
_computing_structure_solution 'SHELXS-86 (Sheldrick, 1990)'
_diffrn_ambient_temperature 293(2)
_diffrn_measurement_device 'Siemens P4'
_diffrn_measurement_method '\w scans'
_diffrn_radiation_monochromator graphite
_diffrn_radiation_source 'fine-focus sealed tube'
_diffrn_radiation_type MoK\a
_diffrn_radiation_wavelength 0.71073
_diffrn_reflns_av_R_equivalents 0.0166
_diffrn_reflns_av_sigmaI/netI 0.0471
_diffrn_reflns_limit_h_max 14
_diffrn_reflns_limit_h_min 0
_diffrn_reflns_limit_k_max 14
_diffrn_reflns_limit_k_min 0
_diffrn_reflns_limit_l_max 18
_diffrn_reflns_limit_l_min 0
_diffrn_reflns_number 1216
_diffrn_reflns_theta_max 29.99
_diffrn_reflns_theta_min 2.47
_diffrn_standards_decay_% 5.78
_diffrn_standards_interval_count 97
_diffrn_standards_number 3
_exptl_absorpt_coefficient_mu 2.083
_exptl_absorpt_correction_T_max 0.5007
_exptl_absorpt_correction_T_min 0.3815
_exptl_absorpt_correction_type Semi-empirical
_exptl_crystal_colour Orange
_exptl_crystal_density_diffrn 1.730
_exptl_crystal_description Tetrahdra
_exptl_crystal_F_000 772
_exptl_crystal_size_max 0.33
_exptl_crystal_size_mid 0.33
_exptl_crystal_size_min 0.27
_refine_diff_density_max 0.210
_refine_diff_density_min -0.411
_refine_diff_density_rms 0.057
_refine_ls_abs_structure_details 'Flack H D (1983), Acta Cryst. A39, 876-881'
_refine_ls_abs_structure_Flack -0.02(4)
_refine_ls_extinction_coef 0.0051(6)
_refine_ls_extinction_expression Fc^*^=kFc[1+0.001xFc^2^\l^3^/sin(2\q)]^-1/4^
_refine_ls_extinction_method SHELXL
_refine_ls_goodness_of_fit_all 1.053
_refine_ls_goodness_of_fit_obs 1.084
_refine_ls_matrix_type full
_refine_ls_number_parameters 164
_refine_ls_number_reflns 1204
_refine_ls_number_restraints 0
_refine_ls_restrained_S_all 12.699
_refine_ls_restrained_S_obs 1.084
_refine_ls_R_factor_all 0.0394
_refine_ls_R_factor_obs 0.0307
_refine_ls_shift/esd_max -0.049
_refine_ls_shift/esd_mean 0.004
_refine_ls_structure_factor_coef Fsqd
_refine_ls_weighting_details 'w=1/[\s^2^(Fo^2^)+(0.0395P)^2^+0.2489P] where P=(Fo^2^+2Fc^2^)/3'
_refine_ls_weighting_scheme calc
_refine_ls_wR_factor_all 0.7055
_refine_ls_wR_factor_obs 0.0781
_reflns_number_observed 1060
_reflns_number_total 1209
_reflns_observed_criterion >2sigma(I)
_cod_data_source_file 903539gsup1.cif
_cod_data_source_block NL9605
_cod_depositor_comments
;
The following automatic conversions were performed:

'_symmetry_cell_setting' value 'Tetragonal' changed to 'tetragonal'
according to /home/saulius/struct/CIF-dictionaries/cif_core.dic
dictionary named 'cif_core.dic' version 2.4.2 from 2011-04-26.

Automatic conversion script
Id: cif_fix_values 1891 2012-01-12 08:04:46Z andrius 

The following automatic conversions were performed:

'_refine_ls_weighting_scheme' value 'calc
w=1/[\s^2^(Fo^2^)+(0.0395P)^2^+0.2489P] where P=(Fo^2^+2Fc^2^)/3' was
changed to 'calc'. New tag '_refine_ls_weighting_details' was
created. The value of the new tag was set to
'w=1/[\s^2^(Fo^2^)+(0.0395P)^2^+0.2489P] where P=(Fo^2^+2Fc^2^)/3'.

Automatic conversion script
Id: cif_fix_values 3143 2015-03-26 13:38:13Z robertas 
;
_cod_original_sg_symbol_H-M I-4
_cod_original_formula_sum 'C24 H28 S4 Fe2 Cu F6 P'
_cod_database_code 7027523

loop_
_symmetry_equiv_pos_as_xyz
'x, y, z'
'-x, -y, z'
'y, -x, -z'
'-y, x, -z'
'x+1/2, y+1/2, z+1/2'
'-x+1/2, -y+1/2, z+1/2'
'y+1/2, -x+1/2, -z+1/2'
'-y+1/2, x+1/2, -z+1/2'

loop_
_atom_site_aniso_label
_atom_site_aniso_U_11
_atom_site_aniso_U_22
_atom_site_aniso_U_33
_atom_site_aniso_U_23
_atom_site_aniso_U_13
_atom_site_aniso_U_12
Cu 0.0486(3) 0.0486(3) 0.0345(3) 0.000 0.000 0.000
Fe 0.0347(4) 0.0341(4) 0.0335(3) 0.000 0.000 0.0005(4)
S 0.0557(11) 0.0439(10) 0.0393(9) -0.0016(8) 0.0012(9) 0.0100(9)
C 0.081(11) 0.044(6) 0.073(9) -0.018(5) 0.001(9) 0.014(8)
C1 0.061(5) 0.040(4) 0.039(4) 0.003(4) -0.007(5) 0.006(3)
C2 0.066(10) 0.059(12) 0.032(8) 0.013(7) 0.021(6) -0.005(8)
C3 0.052(5) 0.049(5) 0.045(5) -0.003(5) 0.014(5) -0.011(4)
C4 0.046(4) 0.040(4) 0.044(5) -0.005(4) 0.000(4) -0.008(3)
C5 0.057(5) 0.026(4) 0.032(5) 0.004(4) 0.003(3) 0.008(4)
S' 0.0556(11) 0.0433(10) 0.0396(9) -0.0014(8) -0.0023(9) -0.0100(9)
C' 0.080(10) 0.051(6) 0.054(6) -0.020(5) 0.014(8) 0.011(8)
C1' 0.042(4) 0.039(4) 0.055(6) -0.004(4) -0.004(4) 0.006(3)
C2' 0.062(6) 0.055(6) 0.060(7) -0.005(5) -0.027(6) 0.023(5)
C3' 0.082(12) 0.035(9) 0.063(13) 0.005(7) -0.029(8) 0.004(7)
C4' 0.049(4) 0.040(4) 0.044(5) 0.005(4) 0.011(4) -0.003(3)
C5' 0.058(6) 0.035(5) 0.035(6) -0.003(4) -0.002(4) 0.001(4)
P 0.0464(6) 0.0464(6) 0.0667(14) 0.000 0.000 0.000
F1 0.125(22) 0.072(11) 0.213(42) -0.016(18) 0.061(24) 0.038(13)
F2 0.078(14) 0.057(9) 0.254(45) -0.004(18) -0.043(20) -0.029(10)
F3 0.338(50) 0.115(17) 0.073(10) -0.059(11) 0.005(24) 0.030(34)
F4 0.065(9) 0.252(35) 0.150(19) -0.113(21) 0.013(12) 0.045(17)
F5 0.073(14) 0.118(21) 0.208(45) 0.100(26) 0.070(23) 0.024(15)

loop_
_atom_site_label
_atom_site_type_symbol
_atom_site_fract_x
_atom_site_fract_y
_atom_site_fract_z
_atom_site_U_iso_or_equiv
_atom_site_thermal_displace_type
_atom_site_occupancy
_atom_site_calc_flag
_atom_site_refinement_flags
_atom_site_disorder_group
Cu Cu 0.5000 0.5000 0.5000 0.0439(2) Uani 1 d S .
Fe Fe 0.5000 0.5000 0.80134(4) 0.0341(2) Uani 1 d S .
S S 0.5845(2) 0.3360(2) 0.5974(2) 0.0463(4) Uani 0.50 d P 1
C C 0.5274(15) 0.1821(20) 0.5517(17) 0.066(4) Uani 0.50 d P 1
H0A H 0.5593(15) 0.1677(20) 0.4852(17) 0.100 Uiso 0.50 calc PR 1
H0B H 0.4359(15) 0.1822(20) 0.5505(17) 0.100 Uiso 0.50 calc PR 1
H0C H 0.5570(15) 0.1157(20) 0.5953(17) 0.100 Uiso 0.50 calc PR 1
C1 C 0.5831(5) 0.3259(7) 0.8081(5) 0.046(2) Uani 0.50 d PG 1
H1A H 0.6745(5) 0.3091(7) 0.8151(5) 0.056 Uiso 0.50 calc PR 1
C2 C 0.4945(7) 0.3397(10) 0.8879(4) 0.053(6) Uani 0.50 d PG 1
H2A H 0.5143(10) 0.3350(16) 0.9596(4) 0.063 Uiso 0.50 calc PR 1
C3 C 0.3726(6) 0.3631(8) 0.8455(6) 0.049(2) Uani 0.50 d PG 1
H3A H 0.2935(7) 0.3778(13) 0.8829(8) 0.059 Uiso 0.50 calc PR 1
C4 C 0.3858(6) 0.3637(7) 0.7396(6) 0.043(2) Uani 0.50 d PG 1
H4A H 0.3173(8) 0.3784(11) 0.6910(8) 0.052 Uiso 0.50 calc PR 1
C5 C 0.5158(7) 0.3407(9) 0.7165(4) 0.039(2) Uani 0.50 d PG 1
S' S 0.4154(2) 0.3363(2) 0.5971(2) 0.0462(4) Uani 0.50 d P 2
C' C 0.4738(15) 0.1857(20) 0.5541(15) 0.062(4) Uani 0.50 d P 2
H'1 H 0.4437(15) 0.1704(20) 0.4872(15) 0.093 Uiso 0.50 calc PR 2
H'2 H 0.4436(15) 0.1194(20) 0.5976(15) 0.093 Uiso 0.50 calc PR 2
H'3 H 0.5652(15) 0.1864(20) 0.5543(15) 0.093 Uiso 0.50 calc PR 2
C1' C 0.6124(6) 0.3646(7) 0.7397(6) 0.045(2) Uani 0.50 d PG 2
H1'A H 0.6802(6) 0.3790(7) 0.6904(6) 0.055 Uiso 0.50 calc PR 2
C2' C 0.6275(6) 0.3622(8) 0.8454(7) 0.059(3) Uani 0.50 d PG 2
H2'A H 0.7072(8) 0.3767(14) 0.8821(9) 0.071 Uiso 0.50 calc PR 2
C3' C 0.5065(8) 0.3376(10) 0.8889(4) 0.060(7) Uani 0.50 d PG 2
H3'A H 0.4878(12) 0.3329(16) 0.9608(4) 0.072 Uiso 0.50 calc PR 2
C4' C 0.4165(6) 0.3248(7) 0.8100(6) 0.044(2) Uani 0.50 d PG 2
H4'A H 0.3252(6) 0.3080(11) 0.8179(8) 0.053 Uiso 0.50 calc PR 2
C5' C 0.4820(7) 0.3415(10) 0.7178(5) 0.043(3) Uani 0.50 d PG 2
P P 1.0000 0.5000 0.7500 0.0532(5) Uani 1 d S .
F1 F 0.9378(39) 0.6259(20) 0.7846(45) 0.137(14) Uani 0.30 d P .
F2 F 1.0643(28) 0.6305(18) 0.7741(47) 0.129(14) Uani 0.25 d P .
F3 F 1.0201(73) 0.5891(26) 0.8287(16) 0.175(14) Uani 0.35 d P .
F4 F 0.9007(18) 0.5443(54) 0.8382(25) 0.156(13) Uani 0.35 d P .
F5 F 0.8993(27) 0.4417(39) 0.8188(45) 0.133(17) Uani 0.25 d P .

loop_
_atom_type_symbol
_atom_type_description
_atom_type_scat_dispersion_real
_atom_type_scat_dispersion_imag
_atom_type_scat_source
C C 0.0033 0.0016 'International Tables Vol C Tables 4.2.6.8 and 6.1.1.4'
H H 0.0000 0.0000 'International Tables Vol C Tables 4.2.6.8 and 6.1.1.4'
F F 0.0171 0.0103 'International Tables Vol C Tables 4.2.6.8 and 6.1.1.4'
P P 0.1023 0.0942 'International Tables Vol C Tables 4.2.6.8 and 6.1.1.4'
S S 0.1246 0.1234 'International Tables Vol C Tables 4.2.6.8 and 6.1.1.4'
Fe Fe 0.3463 0.8444 'International Tables Vol C Tables 4.2.6.8 and 6.1.1.4'
Cu Cu 0.3201 1.2651 'International Tables Vol C Tables 4.2.6.8 and 6.1.1.4'

loop_
_geom_angle_atom_site_label_1
_geom_angle_atom_site_label_2
_geom_angle_atom_site_label_3
_geom_angle
_geom_angle_site_symmetry_1
_geom_angle_site_symmetry_3
S' Cu S' 108.06(5) 2_665 3_566
S' Cu S' 112.33(10) 2_665 .
S' Cu S' 108.06(5) 3_566 .
S' Cu S' 108.06(5) 2_665 4_656
S' Cu S' 112.33(10) 3_566 4_656
S' Cu S' 108.06(5) . 4_656
S Cu S 108.08(5) 3_566 2_665
S Cu S 108.08(5) 3_566 .
S Cu S 112.28(10) 2_665 .
S Cu S 112.28(10) 3_566 4_656
S Cu S 108.08(5) 2_665 4_656
S Cu S 108.08(5) . 4_656
C5' Fe C5' 112.7(5) . 2_665
C5' Fe C1' 107.5(4) . 2_665
C5' Fe C1' 41.2(4) 2_665 2_665
C5' Fe C1' 41.2(2) . .
C5' Fe C1' 107.5(6) 2_665 .
C1' Fe C1' 132.0(5) 2_665 .
C5 Fe C5 112.0(4) . 2_665
C5 Fe C1 143.5(3) . 2_665
C5 Fe C1 41.0(5) 2_665 2_665
C5 Fe C1 41.03(13) . .
C5 Fe C1 143.5(5) 2_665 .
C1 Fe C1 174.9(4) 2_665 .
C5' Fe C4' 41.04(14) . .
C5' Fe C4' 144.8(5) 2_665 .
C1' Fe C4' 114.0(2) 2_665 .
C1' Fe C4' 68.9(2) . .
C5' Fe C4' 144.8(7) . 2_665
C5' Fe C4' 41.0(3) 2_665 2_665
C1' Fe C4' 68.9(5) 2_665 2_665
C1' Fe C4' 114.0(6) . 2_665
C4' Fe C4' 173.5(8) . 2_665
C5 Fe C4 40.89(15) . .
C5 Fe C4 107.7(5) 2_665 .
C1 Fe C4 113.4(2) 2_665 .
C1 Fe C4 68.8(2) . .
C5 Fe C4 107.7(4) . 2_665
C5 Fe C4 40.9(4) 2_665 2_665
C1 Fe C4 68.8(5) 2_665 2_665
C1 Fe C4 113.4(5) . 2_665
C4 Fe C4 132.4(6) . 2_665
C5 S C 101.2(8) . .
C5 S Cu 109.2(3) . .
C S Cu 110.0(7) . .
C2 C1 C5 108.0 . .
C2 C1 Fe 70.1(4) . .
C5 C1 Fe 69.5(3) . .
C1 C2 C3 108.0 . .
C1 C2 Fe 69.0(3) . .
C3 C2 Fe 70.0(2) . .
C2 C3 C4 108.0 . .
C2 C3 Fe 69.4(3) . .
C4 C3 Fe 69.3(4) . .
C5 C4 C3 108.0 . .
C5 C4 Fe 69.0(3) . .
C3 C4 Fe 70.0(4) . .
C4 C5 C1 108.0 . .
C4 C5 S 126.8(5) . .
C1 C5 S 125.1(5) . .
C4 C5 Fe 70.1(2) . .
C1 C5 Fe 69.5(3) . .
S C5 Fe 124.5(5) . .
C5' S' C' 100.7(7) . .
C5' S' Cu 109.6(3) . .
C' S' Cu 110.0(7) . .
C2' C1' C5' 108.0 . .
C2' C1' Fe 70.9(4) . .
C5' C1' Fe 69.0(3) . .
C1' C2' C3' 108.0 . .
C1' C2' Fe 68.3(4) . .
C3' C2' Fe 70.3(3) . .
C4' C3' C2' 108.0 . .
C4' C3' Fe 68.7(3) . .
C2' C3' Fe 69.4(2) . .
C3' C4' C5' 108.0 . .
C3' C4' Fe 70.8(4) . .
C5' C4' Fe 68.4(4) . .
C4' C5' C1' 108.0 . .
C4' C5' S' 126.7(5) . .
C1' C5' S' 125.3(5) . .
C4' C5' Fe 70.6(3) . .
C1' C5' Fe 69.8(2) . .
S' C5' Fe 124.9(5) . .
F3 P F3 123.1(15) . 8_646
F3 P F3 84.7(26) . 2_765
F3 P F3 123.1(16) 8_646 2_765
F3 P F3 123.1(16) . 7_566
F3 P F3 84.7(26) 8_646 7_566
F3 P F3 123.1(15) 2_765 7_566
F3 P F5 35.9(26) . 2_765
F3 P F5 147.1(36) 8_646 2_765
F3 P F5 85.5(33) 2_765 2_765
F3 P F5 92.8(19) 7_566 2_765
F3 P F5 92.8(19) . 7_566
F3 P F5 35.9(26) 8_646 7_566
F3 P F5 147.1(36) 2_765 7_566
F3 P F5 85.5(33) 7_566 7_566
F5 P F5 111.2(26) 2_765 7_566
F3 P F5 147.1(36) . 8_646
F3 P F5 85.5(33) 8_646 8_646
F3 P F5 92.8(19) 2_765 8_646
F3 P F5 35.9(26) 7_566 8_646
F5 P F5 111.2(26) 2_765 8_646
F5 P F5 106.1(50) 7_566 8_646
F3 P F5 85.5(33) . .
F3 P F5 92.8(19) 8_646 .
F3 P F5 35.9(26) 2_765 .
F3 P F5 147.1(36) 7_566 .
F5 P F5 106.1(49) 2_765 .
F5 P F5 111.2(26) 7_566 .
F5 P F5 111.2(26) 8_646 .
F3 P F1 128.7(38) . 8_646
F3 P F1 43.9(20) 8_646 8_646
F3 P F1 79.4(22) 2_765 8_646
F3 P F1 106.2(31) 7_566 8_646
F5 P F1 160.2(39) 2_765 8_646
F5 P F1 76.7(23) 7_566 8_646
F5 P F1 82.6(17) 8_646 8_646
F5 P F1 54.4(23) . 8_646
F3 P F1 106.2(31) . 2_765
F3 P F1 128.7(38) 8_646 2_765
F3 P F1 43.9(20) 2_765 2_765
F3 P F1 79.4(22) 7_566 2_765
F5 P F1 82.6(17) 2_765 2_765
F5 P F1 160.2(40) 7_566 2_765
F5 P F1 54.4(23) 8_646 2_765
F5 P F1 76.7(23) . 2_765
F1 P F1 95.1(13) 8_646 2_765
F3 P F1 43.9(20) . .
F3 P F1 79.4(22) 8_646 .
F3 P F1 106.2(31) 2_765 .
F3 P F1 128.7(37) 7_566 .
F5 P F1 76.7(23) 2_765 .
F5 P F1 54.4(23) 7_566 .
F5 P F1 160.2(39) 8_646 .
F5 P F1 82.6(17) . .
F1 P F1 95.1(13) 8_646 .
F1 P F1 145.3(45) 2_765 .
F3 P F1 79.4(22) . 7_566
F3 P F1 106.2(31) 8_646 7_566
F3 P F1 128.7(38) 2_765 7_566
F3 P F1 43.9(20) 7_566 7_566
F5 P F1 54.4(23) 2_765 7_566
F5 P F1 82.6(17) 7_566 7_566
F5 P F1 76.7(23) 8_646 7_566
F5 P F1 160.2(40) . 7_566
F1 P F1 145.3(46) 8_646 7_566
F1 P F1 95.1(13) 2_765 7_566
F1 P F1 95.1(13) . 7_566
F3 F1 F4 71.6(49) . .
F3 F1 F2 126.8(22) . 8_646
F4 F1 F2 79.3(34) . 8_646
F3 F1 F2 45.4(26) . .
F4 F1 F2 114.6(47) . .
F2 F1 F2 121.8(31) 8_646 .
F3 F1 F5 115.5(27) . 7_566
F4 F1 F5 117.9(34) . 7_566
F2 F1 F5 45.6(27) 8_646 7_566
F2 F1 F5 82.8(36) . 7_566
F3 F1 P 62.2(12) . .
F4 F1 P 72.5(13) . .
F2 F1 P 67.1(14) 8_646 .
F2 F1 P 65.1(14) . .
F5 F1 P 62.2(15) 7_566 .
F3 F2 F5 54.2(53) . 2_765
F3 F2 F1 117.7(34) . 7_566
F5 F2 F1 75.4(35) 2_765 7_566
F3 F2 F1 55.1(37) . .
F5 F2 F1 106.2(49) 2_765 .
F1 F2 F1 124.2(30) 7_566 .
F3 F2 F4 124.7(36) . 7_566
F5 F2 F4 116.8(41) 2_765 7_566
F1 F2 F4 48.6(25) 7_566 7_566
F1 F2 F4 87.6(38) . 7_566
F3 F2 P 63.5(16) . .
F5 F2 P 68.6(14) 2_765 .
F1 F2 P 65.7(16) 7_566 .
F1 F2 P 63.9(11) . .
F4 F2 P 63.6(16) 7_566 .
F5 F3 F2 66.8(57) 2_765 .
F5 F3 F1 139.6(48) 2_765 .
F2 F3 F1 79.5(38) . .
F5 F3 F4 138.7(40) 2_765 .
F2 F3 F4 132.5(63) . .
F1 F3 F4 56.5(44) . .
F5 F3 P 78.3(18) 2_765 .
F2 F3 P 79.1(22) . .
F1 F3 P 73.9(20) . .
F4 F3 P 72.6(26) . .
F5 F3 F4 40.3(38) 2_765 2_765
F2 F3 F4 101.5(46) . 2_765
F1 F3 F4 137.1(30) . 2_765
F4 F3 F4 99.6(25) . 2_765
P F3 F4 64.5(18) . 2_765
F5 F4 F1 124.5(34) . .
F5 F4 F3 109.3(21) . .
F1 F4 F3 51.9(32) . .
F5 F4 F2 84.4(37) . 8_646
F1 F4 F2 52.1(33) . 8_646
F3 F4 F2 93.4(35) . 8_646
F5 F4 F3 32.4(30) . 2_765
F1 F4 F3 114.0(22) . 2_765
F3 F4 F3 79.5(23) . 2_765
F2 F4 F3 98.6(14) 8_646 2_765
F5 F4 P 64.2(16) . .
F1 F4 P 64.0(15) . .
F3 F4 P 55.9(10) . .
F2 F4 P 58.5(14) 8_646 .
F3 F4 P 51.5(13) 2_765 .
F3 F5 F2 59.0(33) 2_765 2_765
F3 F5 F4 107.3(58) 2_765 .
F2 F5 F4 147.2(36) 2_765 .
F3 F5 F1 107.8(49) 2_765 8_646
F2 F5 F1 58.9(48) 2_765 8_646
F4 F5 F1 105.1(38) . 8_646
F3 F5 P 65.8(23) 2_765 .
F2 F5 P 72.1(23) 2_765 .
F4 F5 P 75.1(19) . .
F1 F5 P 63.4(16) 8_646 .

loop_
_geom_bond_atom_site_label_1
_geom_bond_atom_site_label_2
_geom_bond_distance
_geom_bond_site_symmetry_2
Cu S' 2.327(2) 2_665
Cu S' 2.327(2) 3_566
Cu S' 2.327(2) .
Cu S' 2.327(2) 4_656
Cu S 2.331(2) 3_566
Cu S 2.331(2) 2_665
Cu S 2.331(2) .
Cu S 2.331(2) 4_656
Fe C5' 2.011(10) .
Fe C5' 2.01(2) 2_665
Fe C1' 2.021(7) 2_665
Fe C1' 2.021(7) .
Fe C5 2.025(8) .
Fe C5 2.03(2) 2_665
Fe C1 2.026(6) 2_665
Fe C1 2.026(6) .
Fe C4' 2.040(6) .
Fe C4' 2.040(7) 2_665
Fe C4 2.040(7) .
Fe C4 2.040(15) 2_665
S C5 1.746(5) .
S C 1.83(2) .
C1 C2 1.42 .
C1 C5 1.42 .
C2 C3 1.42 .
C3 C4 1.42 .
C4 C5 1.42 .
S' C5' 1.755(6) .
S' C' 1.79(2) .
C1' C2' 1.42 .
C1' C5' 1.42 .
C2' C3' 1.42 .
C3' C4' 1.42 .
C4' C5' 1.42 .
P F3 1.42(2) .
P F3 1.42(2) 8_646
P F3 1.42(2) 2_765
P F3 1.42(2) 7_566
P F5 1.53(2) 2_765
P F5 1.53(2) 7_566
P F5 1.53(2) 8_646
P F5 1.53(2) .
P F1 1.54(2) 8_646
P F1 1.54(2) 2_765
P F1 1.54(2) .
P F1 1.54(2) 7_566
F1 F3 1.11(5) .
F1 F4 1.18(5) .
F1 F2 1.24(5) 8_646
F1 F2 1.34(4) .
F1 F5 1.40(6) 7_566
F2 F3 0.97(4) .
F2 F5 1.04(6) 2_765
F2 F1 1.24(5) 7_566
F2 F4 1.55(7) 7_566
F3 F5 0.91(6) 2_765
F3 F4 1.34(7) .
F3 F4 1.63(5) 2_765
F4 F5 1.11(4) .
F4 F2 1.55(7) 8_646
F4 F3 1.63(5) 2_765
F5 F3 0.91(6) 2_765
F5 F2 1.04(6) 2_765
F5 F1 1.40(6) 8_646
